data_7203179
loop_
_publ_author_name
'Kuczek, Marian'
'Bryndal, Iwona'
'Lis, Tadeusz'

_publ_section_title
;
 4-Nitrophenyl phosphoric acid and its four different potassium salts:
 a solid state structure and kinetic study
;
_journal_issue 2
_journal_name_full CrystEngComm
_journal_page_first 150
_journal_paper_doi 10.1039/b515789g
_journal_volume 8
_journal_year 2006
_chemical_formula_moiety 'C7 H9 K N O7 P'
_chemical_formula_sum 'C7 H9 K N O7 P'
_chemical_formula_weight 289.22
_chemical_name_common 'POTASSIUM 4-NITROPHENYL HYDROGEN PHOSPHATE METHANOL SOLVATE'
_chemical_name_systematic
;
POTASSIUM 4-NITROPHENYL HYDROGEN PHOSPHATE METHANOL SOLVATE
;
_space_group_IT_number 2
_symmetry_cell_setting triclinic
_symmetry_space_group_name_Hall '-P 1'
_symmetry_space_group_name_H-M 'P -1'
_atom_sites_solution_hydrogens difmap
_atom_sites_solution_primary direct
_atom_sites_solution_secondary difmap
_audit_creation_method SHELXL-97
_cell_angle_alpha 84.44(3)
_cell_angle_beta 89.23(3)
_cell_angle_gamma 84.47(3)
_cell_formula_units_Z 4
_cell_length_a 7.373(3)
_cell_length_b 9.561(3)
_cell_length_c 16.320(4)
_cell_measurement_reflns_used 13582
_cell_measurement_temperature 100(2)
_cell_measurement_theta_max 29
_cell_measurement_theta_min 3.14
_cell_volume 1139.7(7)
_computing_cell_refinement 'CrysAlis RED (Oxford Diffraction, Poland Sp. z o.o)'
_computing_data_collection 'CrysAlis CCD (Oxford Diffraction, Poland Sp. z o.o)'
_computing_data_reduction 'CrysAlis RED (Oxford Diffraction, Poland Sp. z o.o)'
_computing_molecular_graphics 'SHELXL-NT V5.1, Bruker AXS 1999'
_computing_publication_material 'SHELXL-97 (Sheldrick, 1997)'
_computing_structure_refinement 'SHELXL-97 (Sheldrick, 1997)'
_computing_structure_solution 'SHELXS-97 (Sheldrick, 1990)'
_diffrn_ambient_temperature 100(2)
_diffrn_measured_fraction_theta_full 0.967
_diffrn_measured_fraction_theta_max 0.967
_diffrn_measurement_device_type 'KUMA KM4CCD \k-geometry diffractometr'
_diffrn_measurement_method \w
_diffrn_radiation_monochromator graphite
_diffrn_radiation_source 'fine-focus sealed tube'
_diffrn_radiation_type MoK\a
_diffrn_radiation_wavelength 0.71073
_diffrn_reflns_av_R_equivalents 0.0356
_diffrn_reflns_av_sigmaI/netI 0.0298
_diffrn_reflns_limit_h_max 9
_diffrn_reflns_limit_h_min -10
_diffrn_reflns_limit_k_max 12
_diffrn_reflns_limit_k_min -12
_diffrn_reflns_limit_l_max 21
_diffrn_reflns_limit_l_min -22
_diffrn_reflns_number 15626
_diffrn_reflns_theta_full 29.00
_diffrn_reflns_theta_max 29.00
_diffrn_reflns_theta_min 3.14
_exptl_absorpt_coefficient_mu 0.629
_exptl_absorpt_correction_T_max 0.9573
_exptl_absorpt_correction_T_min 0.7234
_exptl_absorpt_correction_type none
_exptl_crystal_colour colourless
_exptl_crystal_density_diffrn 1.686
_exptl_crystal_density_method 'not measured'
_exptl_crystal_description needle
_exptl_crystal_F_000 592
_exptl_crystal_size_max 0.55
_exptl_crystal_size_mid 0.25
_exptl_crystal_size_min 0.07
_refine_diff_density_max 0.602
_refine_diff_density_min -0.353
_refine_diff_density_rms 0.073
_refine_ls_extinction_method none
_refine_ls_goodness_of_fit_ref 1.080
_refine_ls_hydrogen_treatment refall
_refine_ls_matrix_type full
_refine_ls_number_parameters 379
_refine_ls_number_reflns 5844
_refine_ls_number_restraints 0
_refine_ls_restrained_S_all 1.080
_refine_ls_R_factor_all 0.0423
_refine_ls_R_factor_gt 0.0339
_refine_ls_shift/su_max 0.001
_refine_ls_shift/su_mean 0.000
_refine_ls_structure_factor_coef Fsqd
_refine_ls_weighting_details 'calc w=1/[\s^2^(Fo^2^)+(0.0456P)^2^+0.3569P] where P=(Fo^2^+2Fc^2^)/3'
_refine_ls_weighting_scheme calc
_refine_ls_wR_factor_gt 0.0830
_refine_ls_wR_factor_ref 0.0868
_reflns_number_gt 5062
_reflns_number_total 5844
_reflns_threshold_expression >2sigma(I)
_cod_data_source_file b515789g.txt
_cod_data_source_block 3
_cod_depositor_comments
;
The following automatic conversions were performed:
'_symmetry_cell_setting' value 'TRICLINIC' changed to 'triclinic'
according to '/home/saulius/struct/CIF-dictionaries/cif_core.dic'
dictionary named 'cif_core.dic' version 2.4.1 from 2010-06-29.

Automatic conversion script
Id: cif_fix_enum 1527 2010-12-29 10:47:43Z saulius 
;
_cod_original_cell_volume 1139.7(6)
_cod_original_sg_symbol_Hall '-P 1 '
_cod_database_code 7203179

loop_
_symmetry_equiv_pos_as_xyz
'x, y, z'
'-x, -y, -z'

loop_
_atom_site_label
_atom_site_type_symbol
_atom_site_fract_x
_atom_site_fract_y
_atom_site_fract_z
_atom_site_U_iso_or_equiv
_atom_site_adp_type
_atom_site_occupancy
_atom_site_symmetry_multiplicity
_atom_site_calc_flag
_atom_site_refinement_flags
_atom_site_disorder_assembly
_atom_site_disorder_group
K1 K 0.32474(4) 0.64731(3) -0.077081(19) 0.01309(8) Uani 1 1 d . . .
K2 K 0.32207(4) 0.16355(3) -0.063399(19) 0.01370(8) Uani 1 1 d . . .
P1 P 0.20076(5) 0.41004(4) 0.10531(2) 0.01069(9) Uani 1 1 d . . .
O11 O 0.35343(15) 0.35384(12) 0.17550(6) 0.0147(2) Uani 1 1 d . . .
O31 O 0.05009(15) 0.30490(12) 0.11743(7) 0.0148(2) Uani 1 1 d . . .
H3O1 H 0.086(4) 0.230(3) 0.1078(18) 0.056(9) Uiso 1 1 d . . .
O41 O 0.11086(15) 0.54913(12) 0.12654(7) 0.0169(2) Uani 1 1 d . . .
O21 O 0.30568(15) 0.40094(12) 0.02756(6) 0.0147(2) Uani 1 1 d . . .
C11 C 0.3329(2) 0.36090(16) 0.25903(9) 0.0140(3) Uani 1 1 d . . .
C21 C 0.4937(2) 0.35293(18) 0.30330(10) 0.0179(3) Uani 1 1 d . . .
H21 H 0.601(3) 0.349(2) 0.2745(13) 0.023(5) Uiso 1 1 d . . .
C31 C 0.4874(2) 0.35519(19) 0.38797(10) 0.0197(3) Uani 1 1 d . . .
H31 H 0.595(3) 0.351(2) 0.4186(13) 0.028(6) Uiso 1 1 d . . .
C41 C 0.3190(2) 0.36654(18) 0.42636(9) 0.0176(3) Uani 1 1 d . . .
C51 C 0.1571(2) 0.37492(18) 0.38364(10) 0.0186(3) Uani 1 1 d . . .
H51 H 0.044(3) 0.380(2) 0.4134(12) 0.017(5) Uiso 1 1 d . . .
C61 C 0.1645(2) 0.37148(17) 0.29851(10) 0.0164(3) Uani 1 1 d . . .
H61 H 0.054(3) 0.373(2) 0.2686(14) 0.032(6) Uiso 1 1 d . . .
N1 N 0.3122(2) 0.36924(16) 0.51615(8) 0.0223(3) Uani 1 1 d . . .
O51 O 0.45543(19) 0.34531(16) 0.55433(8) 0.0316(3) Uani 1 1 d . . .
O61 O 0.16346(19) 0.39732(18) 0.54849(8) 0.0359(4) Uani 1 1 d . . .
P2 P 0.20754(5) -0.09524(4) 0.08360(2) 0.01065(9) Uani 1 1 d . . .
O12 O 0.34775(14) -0.14760(12) 0.15903(6) 0.0141(2) Uani 1 1 d . . .
O32 O 0.04555(15) -0.18957(13) 0.09869(7) 0.0159(2) Uani 1 1 d . . .
H3O2 H 0.077(4) -0.269(3) 0.1019(16) 0.042(8) Uiso 1 1 d . . .
O42 O 0.12819(16) 0.05307(12) 0.09087(7) 0.0170(2) Uani 1 1 d . . .
O22 O 0.31939(14) -0.12378(12) 0.00957(7) 0.0147(2) Uani 1 1 d . . .
C12 C 0.3047(2) -0.12750(17) 0.24055(9) 0.0141(3) Uani 1 1 d . . .
C62 C 0.2145(2) -0.22745(18) 0.28856(10) 0.0187(3) Uani 1 1 d . . .
H62 H 0.173(3) -0.307(2) 0.2619(13) 0.026(5) Uiso 1 1 d . . .
C52 C 0.1813(2) -0.20959(19) 0.37136(11) 0.0212(3) Uani 1 1 d . . .
H52 H 0.121(3) -0.273(2) 0.4051(14) 0.030(6) Uiso 1 1 d . . .
C42 C 0.2422(2) -0.09318(19) 0.40275(10) 0.0197(3) Uani 1 1 d . . .
C32 C 0.3330(2) 0.00587(19) 0.35531(10) 0.0211(3) Uani 1 1 d . . .
H32 H 0.376(3) 0.080(3) 0.3812(15) 0.039(6) Uiso 1 1 d . . .
C22 C 0.3636(2) -0.01131(18) 0.27272(10) 0.0186(3) Uani 1 1 d . . .
H22 H 0.427(3) 0.053(2) 0.2372(13) 0.027(5) Uiso 1 1 d . . .
N2 N 0.2142(2) -0.07541(19) 0.49075(9) 0.0274(3) Uani 1 1 d . . .
O52 O 0.2716(2) 0.02661(17) 0.51820(8) 0.0419(4) Uani 1 1 d . . .
O62 O 0.1357(2) -0.16488(19) 0.53310(8) 0.0393(4) Uani 1 1 d . . .
O7 O 0.77010(17) 0.07514(14) 0.17649(8) 0.0230(3) Uani 1 1 d . . .
H7 H 0.855(3) 0.057(3) 0.1476(15) 0.031(6) Uiso 1 1 d . . .
C7 C 0.8351(3) 0.0585(2) 0.25943(12) 0.0246(4) Uani 1 1 d . . .
H71 H 0.736(3) 0.073(2) 0.2968(14) 0.033(6) Uiso 1 1 d . . .
H72 H 0.928(4) 0.119(3) 0.2685(17) 0.056(8) Uiso 1 1 d . . .
H73 H 0.886(4) -0.035(3) 0.2739(17) 0.056(8) Uiso 1 1 d . . .
O8 O -0.25228(17) 0.57747(13) 0.17240(7) 0.0178(2) Uani 1 1 d . . .
H8 H -0.148(3) 0.562(3) 0.1618(14) 0.031(6) Uiso 1 1 d . . .
C8 C -0.2665(3) 0.6377(2) 0.24924(11) 0.0227(4) Uani 1 1 d . . .
H81 H -0.198(3) 0.577(2) 0.2912(13) 0.025(5) Uiso 1 1 d . . .
H82 H -0.221(4) 0.731(3) 0.2433(17) 0.051(8) Uiso 1 1 d . . .
H83 H -0.399(3) 0.644(2) 0.2663(13) 0.024(5) Uiso 1 1 d . . .

loop_
_atom_site_aniso_label
_atom_site_aniso_U_11
_atom_site_aniso_U_22
_atom_site_aniso_U_33
_atom_site_aniso_U_23
_atom_site_aniso_U_13
_atom_site_aniso_U_12
K1 0.01151(15) 0.01333(17) 0.01454(15) -0.00216(11) -0.00081(11) -0.00086(11)
K2 0.01084(15) 0.01377(17) 0.01609(15) 0.00050(12) -0.00101(11) -0.00084(11)
P1 0.01030(17) 0.00752(18) 0.01416(17) -0.00059(13) -0.00042(13) -0.00076(13)
O11 0.0129(5) 0.0191(6) 0.0116(5) -0.0009(4) 0.0004(4) 0.0006(4)
O31 0.0127(5) 0.0082(5) 0.0239(6) -0.0036(4) 0.0018(4) -0.0017(4)
O41 0.0177(5) 0.0077(5) 0.0252(6) -0.0019(4) 0.0016(4) -0.0003(4)
O21 0.0150(5) 0.0148(6) 0.0142(5) -0.0001(4) -0.0001(4) -0.0018(4)
C11 0.0178(7) 0.0113(7) 0.0127(7) -0.0004(5) -0.0008(5) -0.0008(5)
C21 0.0145(7) 0.0219(9) 0.0174(7) -0.0011(6) 0.0007(6) -0.0026(6)
C31 0.0190(8) 0.0231(9) 0.0172(7) -0.0014(6) -0.0042(6) -0.0029(6)
C41 0.0241(8) 0.0159(8) 0.0128(7) -0.0020(6) -0.0004(6) -0.0016(6)
C51 0.0172(8) 0.0207(9) 0.0175(7) -0.0028(6) 0.0025(6) 0.0005(6)
C61 0.0153(7) 0.0174(8) 0.0162(7) -0.0007(6) -0.0002(6) 0.0000(6)
N1 0.0275(8) 0.0246(8) 0.0147(6) -0.0040(5) -0.0014(5) -0.0004(6)
O51 0.0311(7) 0.0431(9) 0.0193(6) -0.0038(6) -0.0070(5) 0.0039(6)
O61 0.0298(7) 0.0588(10) 0.0183(6) -0.0113(6) 0.0028(5) 0.0061(7)
P2 0.01030(17) 0.00710(18) 0.01457(18) -0.00113(13) -0.00042(13) -0.00079(13)
O12 0.0118(5) 0.0163(6) 0.0139(5) -0.0020(4) -0.0007(4) 0.0008(4)
O32 0.0107(5) 0.0085(6) 0.0282(6) 0.0011(4) -0.0015(4) -0.0016(4)
O42 0.0207(6) 0.0076(5) 0.0225(6) -0.0014(4) 0.0002(4) 0.0002(4)
O22 0.0137(5) 0.0152(6) 0.0155(5) -0.0031(4) 0.0000(4) -0.0010(4)
C12 0.0115(7) 0.0158(8) 0.0142(7) -0.0004(5) -0.0007(5) 0.0020(5)
C62 0.0182(8) 0.0179(8) 0.0198(7) 0.0000(6) -0.0012(6) -0.0025(6)
C52 0.0185(8) 0.0242(9) 0.0197(8) 0.0050(7) 0.0013(6) -0.0024(7)
C42 0.0185(8) 0.0255(9) 0.0135(7) -0.0002(6) -0.0005(6) 0.0050(6)
C32 0.0262(9) 0.0182(9) 0.0191(8) -0.0042(6) -0.0022(6) -0.0007(7)
C22 0.0209(8) 0.0166(8) 0.0181(7) -0.0013(6) 0.0011(6) -0.0018(6)
N2 0.0233(8) 0.0401(10) 0.0163(7) -0.0002(6) -0.0004(6) 0.0067(7)
O52 0.0606(11) 0.0447(10) 0.0215(7) -0.0120(6) -0.0004(7) -0.0018(8)
O62 0.0369(8) 0.0616(11) 0.0184(6) 0.0045(6) 0.0061(6) -0.0089(7)
O7 0.0179(6) 0.0288(7) 0.0216(6) 0.0008(5) 0.0029(5) -0.0027(5)
C7 0.0203(8) 0.0259(10) 0.0267(9) -0.0010(7) -0.0027(7) 0.0010(7)
O8 0.0166(6) 0.0214(6) 0.0164(5) -0.0054(4) 0.0022(4) -0.0037(5)
C8 0.0265(9) 0.0234(10) 0.0189(8) -0.0063(7) 0.0009(7) -0.0013(7)

loop_
_atom_type_symbol
_atom_type_description
_atom_type_scat_dispersion_real
_atom_type_scat_dispersion_imag
_atom_type_scat_source
C C 0.0033 0.0016 'International Tables Vol C Tables 4.2.6.8 and 6.1.1.4'
H H 0.0000 0.0000 'International Tables Vol C Tables 4.2.6.8 and 6.1.1.4'
N N 0.0061 0.0033 'International Tables Vol C Tables 4.2.6.8 and 6.1.1.4'
O O 0.0106 0.0060 'International Tables Vol C Tables 4.2.6.8 and 6.1.1.4'
P P 0.1023 0.0942 'International Tables Vol C Tables 4.2.6.8 and 6.1.1.4'
K K 0.2009 0.2494 'International Tables Vol C Tables 4.2.6.8 and 6.1.1.4'

loop_
_geom_angle_atom_site_label_1
_geom_angle_atom_site_label_2
_geom_angle_atom_site_label_3
_geom_angle
_geom_angle_site_symmetry_1
_geom_angle_site_symmetry_3
_geom_angle_publ_flag
O22 K1 O21 111.07(4) 1_565 . ?
O22 K1 O31 93.99(4) 1_565 2_565 ?
O21 K1 O31 97.48(5) . 2_565 ?
O22 K1 O21 84.32(4) 1_565 2_665 ?
O21 K1 O21 80.73(5) . 2_665 ?
O31 K1 O21 176.89(3) 2_565 2_665 ?
O22 K1 O11 106.41(4) 1_565 2_665 ?
O21 K1 O11 113.53(4) . 2_665 ?
O31 K1 O11 132.31(4) 2_565 2_665 ?
O21 K1 O11 50.79(4) 2_665 2_665 ?
O22 K1 O8 168.28(4) 1_565 2_565 ?
O21 K1 O8 70.84(4) . 2_565 ?
O31 K1 O8 74.29(4) 2_565 2_565 ?
O21 K1 O8 107.35(4) 2_665 2_565 ?
O11 K1 O8 82.53(4) 2_665 2_565 ?
O22 K1 O7 65.40(4) 1_565 2_665 ?
O21 K1 O7 163.24(4) . 2_665 ?
O31 K1 O7 67.15(4) 2_565 2_665 ?
O21 K1 O7 114.30(4) 2_665 2_665 ?
O11 K1 O7 82.76(5) 2_665 2_665 ?
O8 K1 O7 109.24(4) 2_565 2_665 ?
O32 K2 O22 173.24(4) 2 2_655 ?
O32 K2 O21 95.17(5) 2 . ?
O22 K2 O21 83.45(4) 2_655 . ?
O32 K2 O12 135.20(4) 2 2_655 ?
O22 K2 O12 51.08(4) 2_655 2_655 ?
O21 K2 O12 109.72(4) . 2_655 ?
O32 K2 O22 93.31(5) 2 . ?
O22 K2 O22 82.09(5) 2_655 . ?
O21 K2 O22 124.13(4) . . ?
O12 K2 O22 101.78(4) 2_655 . ?
O32 K2 O8 73.65(5) 2 2_565 ?
O22 K2 O8 111.83(5) 2_655 2_565 ?
O21 K2 O8 69.66(4) . 2_565 ?
O12 K2 O8 80.80(5) 2_655 2_565 ?
O22 K2 O8 162.58(3) . 2_565 ?
O32 K2 O42 73.02(4) 2 . ?
O22 K2 O42 100.22(4) 2_655 . ?
O21 K2 O42 79.34(4) . . ?
O12 K2 O42 146.27(4) 2_655 . ?
O22 K2 O42 51.11(4) . . ?
O8 K2 O42 131.47(4) 2_565 . ?
O32 K2 O7 69.64(4) 2 2_655 ?
O22 K2 O7 111.87(4) 2_655 2_655 ?
O21 K2 O7 164.68(4) . 2_655 ?
O12 K2 O7 81.39(4) 2_655 2_655 ?
O22 K2 O7 60.93(4) . 2_655 ?
O8 K2 O7 102.95(4) 2_565 2_655 ?
O42 K2 O7 97.33(4) . 2_655 ?
O21 P1 O41 120.15(7) . . ?
O21 P1 O31 114.02(7) . . ?
O41 P1 O31 105.47(7) . . ?
O21 P1 O11 102.80(7) . . ?
O41 P1 O11 108.13(7) . . ?
O31 P1 O11 105.22(7) . . ?
C11 O11 P1 126.08(10) . . ?
C11 O11 K1 129.62(9) . 2_665 ?
K1 O21 K2 110.60(4) . . ?
K1 O21 K1 99.27(5) . 2_665 ?
K2 O21 K1 94.22(4) . 2_665 ?
O11 C11 C21 115.51(14) . . ?
O11 C11 C61 123.52(14) . . ?
C21 C11 C61 120.95(14) . . ?
C31 C21 C11 119.87(15) . . ?
C31 C21 H21 122.3(13) . . ?
C11 C21 H21 117.8(13) . . ?
C41 C31 C21 118.56(15) . . ?
C41 C31 H31 120.5(13) . . ?
C21 C31 H31 120.9(13) . . ?
C51 C41 C31 122.65(15) . . ?
C51 C41 N1 118.74(15) . . ?
C31 C41 N1 118.60(15) . . ?
C41 C51 C61 118.47(15) . . ?
C41 C51 H51 119.3(11) . . ?
C61 C51 H51 122.2(11) . . ?
C11 C61 C51 119.49(15) . . ?
C11 C61 H61 121.2(14) . . ?
C51 C61 H61 119.3(14) . . ?
O51 N1 O61 123.79(15) . . ?
O51 N1 C41 118.10(15) . . ?
O61 N1 C41 118.10(14) . . ?
O22 P2 O42 117.98(7) . . ?
O22 P2 O32 114.21(7) . . ?
O42 P2 O32 105.93(7) . . ?
O22 P2 O12 102.95(7) . . ?
O42 P2 O12 110.28(7) . . ?
O32 P2 O12 104.72(7) . . ?
C12 O12 P2 122.60(10) . . ?
P2 O32 H3O2 113(2) . . ?
K1 O22 K2 98.00(5) 1_545 2_655 ?
K1 O22 K2 124.54(4) 1_545 . ?
K2 O22 K2 97.91(5) 2_655 . ?
C22 C12 C62 121.87(15) . . ?
C22 C12 O12 118.15(14) . . ?
C62 C12 O12 119.86(14) . . ?
C12 C62 C52 119.12(16) . . ?
C12 C62 H62 118.3(12) . . ?
C52 C62 H62 122.5(12) . . ?
C42 C52 C62 118.28(16) . . ?
C42 C52 H52 120.1(14) . . ?
C62 C52 H52 121.6(14) . . ?
C32 C42 C52 122.73(15) . . ?
C32 C42 N2 118.25(16) . . ?
C52 C42 N2 119.00(16) . . ?
C42 C32 C22 118.80(16) . . ?
C42 C32 H32 118.3(15) . . ?
C22 C32 H32 122.8(15) . . ?
C12 C22 C32 119.19(16) . . ?
C12 C22 H22 118.3(13) . . ?
C32 C22 H22 122.5(13) . . ?
O52 N2 O62 123.41(16) . . ?
O52 N2 C42 118.47(16) . . ?
O62 N2 C42 118.11(17) . . ?
K1 O7 K2 106.28(4) 2_665 2_655 ?
C7 O7 H7 107.3(17) . . ?
O7 C7 H71 110.1(14) . . ?
O7 C7 H72 113.1(17) . . ?
H71 C7 H72 111(2) . . ?
O7 C7 H73 110.9(17) . . ?
H71 C7 H73 105(2) . . ?
H72 C7 H73 107(2) . . ?
K1 O8 K2 105.84(4) 2_565 2_565 ?
C8 O8 H8 108.3(17) . . ?
O8 C8 H81 110.4(13) . . ?
O8 C8 H82 109.9(16) . . ?
H81 C8 H82 110(2) . . ?
O8 C8 H83 107.7(12) . . ?
H81 C8 H83 107.7(18) . . ?
H82 C8 H83 111(2) . . ?

loop_
_geom_bond_atom_site_label_1
_geom_bond_atom_site_label_2
_geom_bond_distance
_geom_bond_site_symmetry_2
_geom_bond_publ_flag
K1 O22 2.7154(14) 1_565 ?
K1 O21 2.7861(15) . ?
K1 O31 2.8332(16) 2_565 ?
K1 O21 2.8348(16) 2_665 ?
K1 O11 2.8471(16) 2_665 ?
K1 O8 2.8662(15) 2_565 ?
K1 O7 3.0003(17) 2_665 ?
K1 K2 4.1448(15) 2_665 ?
K1 K1 4.2827(18) 2_665 ?
K2 O32 2.7612(16) 2 ?
K2 O22 2.7764(16) 2_655 ?
K2 O21 2.8223(15) . ?
K2 O12 2.8736(16) 2_655 ?
K2 O22 2.8881(15) . ?
K2 O8 2.9131(16) 2_565 ?
K2 O42 3.0293(16) . ?
K2 O7 3.1977(17) 2_655 ?
P1 O21 1.4826(12) . ?
P1 O41 1.4970(13) . ?
P1 O31 1.5667(13) . ?
P1 O11 1.6329(13) . ?
O11 C11 1.3771(18) . ?
O11 K1 2.8471(16) 2_665 ?
O31 K1 2.8332(16) 2_565 ?
O31 H3O1 0.77(3) . ?
O21 K1 2.8348(16) 2_665 ?
C11 C21 1.389(2) . ?
C11 C61 1.391(2) . ?
C21 C31 1.384(2) . ?
C21 H21 0.91(2) . ?
C31 C41 1.383(2) . ?
C31 H31 0.94(2) . ?
C41 C51 1.382(2) . ?
C41 N1 1.468(2) . ?
C51 C61 1.393(2) . ?
C51 H51 0.96(2) . ?
C61 H61 0.96(2) . ?
N1 O51 1.225(2) . ?
N1 O61 1.228(2) . ?
P2 O22 1.4860(12) . ?
P2 O42 1.4959(13) . ?
P2 O32 1.5676(13) . ?
P2 O12 1.6278(12) . ?
O12 C12 1.3907(18) . ?
O12 K2 2.8736(16) 2_655 ?
O32 K2 2.7612(16) 2 ?
O32 H3O2 0.77(3) . ?
O22 K1 2.7154(14) 1_545 ?
O22 K2 2.7764(16) 2_655 ?
C12 C22 1.382(2) . ?
C12 C62 1.391(2) . ?
C62 C52 1.394(2) . ?
C62 H62 0.99(2) . ?
C52 C42 1.384(3) . ?
C52 H52 0.92(2) . ?
C42 C32 1.382(2) . ?
C42 N2 1.472(2) . ?
C32 C22 1.386(2) . ?
C32 H32 0.94(3) . ?
C22 H22 0.95(2) . ?
N2 O52 1.225(2) . ?
N2 O62 1.231(2) . ?
O7 C7 1.431(2) . ?
O7 K1 3.0003(17) 2_665 ?
O7 K2 3.1977(17) 2_655 ?
O7 H7 0.79(2) . ?
C7 H71 0.96(2) . ?
C7 H72 0.96(3) . ?
C7 H73 0.94(3) . ?
O8 C8 1.428(2) . ?
O8 K1 2.8662(15) 2_565 ?
O8 K2 2.9131(16) 2_565 ?
O8 H8 0.79(2) . ?
C8 K2 3.427(2) 2_565 ?
C8 H81 0.97(2) . ?
C8 H82 0.98(3) . ?
C8 H83 1.01(2) . ?

loop_
_geom_hbond_atom_site_label_D
_geom_hbond_atom_site_label_H
_geom_hbond_atom_site_label_A
_geom_hbond_distance_DH
_geom_hbond_distance_HA
_geom_hbond_distance_DA
_geom_hbond_angle_DHA
_geom_hbond_site_symmetry_A
O31 H3O1 O42 0.77(3) 1.74(3) 2.4990(18) 169(3) .
O32 H3O2 O41 0.77(3) 1.74(3) 2.4968(18) 167(3) 1_545
O7 H7 O42 0.79(2) 2.21(3) 2.970(2) 162(2) 1_655
O8 H8 O41 0.79(2) 1.98(3) 2.765(2) 172(2) .
C22 H22 O7 0.95(2) 2.73(2) 3.497(3) 138.4(17) .
C31 H31 O62 0.94(2) 2.61(2) 3.370(3) 138.2(18) 2_656
C51 H51 O61 0.96(2) 2.62(2) 3.310(3) 129.1(15) 2_566
C51 H51 O62 0.96(2) 2.625(19) 3.281(3) 126.0(15) 2_556
C52 H52 O61 0.92(2) 2.58(2) 3.425(3) 152.7(18) 2_556
C31 H31 O51 0.94(2) 2.43(2) 2.715(2) 97.7(15) .
C32 H32 O52 0.94(3) 2.38(2) 2.714(2) 100.6(17) .
C51 H51 O61 0.96(2) 2.410(19) 2.721(2) 98.4(13) .
C52 H52 O62 0.92(2) 2.43(2) 2.726(2) 98.7(16) .

loop_
_geom_torsion_atom_site_label_1
_geom_torsion_atom_site_label_2
_geom_torsion_atom_site_label_3
_geom_torsion_atom_site_label_4
_geom_torsion
_geom_torsion_site_symmetry_1
_geom_torsion_site_symmetry_2
_geom_torsion_site_symmetry_3
_geom_torsion_site_symmetry_4
_geom_torsion_publ_flag
O21 P1 O11 C11 169.78(12) . . . . ?
O31 P1 O11 C11 -70.60(13) . . . . ?
O41 P1 O11 C11 41.73(14) . . . . ?
P1 O11 C11 C21 -158.73(12) . . . . ?
P1 O11 C11 C61 22.9(2) . . . . ?
O11 C11 C21 C31 -178.23(15) . . . . ?
O11 C11 C61 C51 178.60(15) . . . . ?
N1 C41 C31 C21 -179.87(16) . . . . ?
N1 C41 C51 C61 -179.63(15) . . . . ?
C31 C41 N1 O51 -8.1(2) . . . . ?
C51 C41 N1 O51 171.65(16) . . . . ?
C31 C41 N1 O61 170.87(17) . . . . ?
C51 C41 N1 O61 -9.4(2) . . . . ?
C61 C11 C21 C31 0.1(2) . . . . ?
C11 C21 C31 C41 -0.5(3) . . . . ?
C21 C31 C41 C51 0.4(3) . . . . ?
C31 C41 C51 C61 0.1(3) . . . . ?
O22 P2 O12 C12 173.60(11) . . . . ?
O32 P2 O12 C12 -66.70(13) . . . . ?
O42 P2 O12 C12 46.86(13) . . . . ?
P2 O12 C12 C22 -96.12(15) . . . . ?
P2 O12 C12 C62 87.66(16) . . . . ?
O12 C12 C22 C32 -175.73(14) . . . . ?
O12 C12 C62 C52 176.51(14) . . . . ?
N2 C42 C32 C22 178.66(15) . . . . ?
N2 C42 C52 C62 -177.80(15) . . . . ?
C32 C42 N2 O52 0.4(2) . . . . ?
C52 C42 N2 O52 178.72(17) . . . . ?
C32 C42 N2 O62 -178.96(16) . . . . ?
C52 C42 N2 O62 -0.6(2) . . . . ?
C62 C12 C22 C32 0.4(2) . . . . ?
C12 C22 C32 C42 -0.8(2) . . . . ?
C22 C32 C42 C52 0.4(3) . . . . ?
C32 C42 C52 C62 0.5(3) . . . . ?
